data_7103485
loop_
_publ_author_name
'Riehm, Till'
'De Paoli, Gabriele'
'Wadepohl, Hubert'
'De Cola, Luisa'
'Gade, Lutz H'

_publ_section_title
;
 Diborylenetetraaminoperylenes (DIBOTAP): a new class of highly
 fluorescent functional polycyclic aromatic hydrocarbons with N-B-N
 units.
;
_journal_issue 42
_journal_name_full 'Chemical communications (Cambridge, England)'
_journal_page_first 5348
_journal_page_last 5350
_journal_paper_doi 10.1039/b811864g
_journal_year 2008
_chemical_formula_sum 'C28 H30 B2 N4'
_chemical_formula_weight 444.18
_space_group_IT_number 14
_symmetry_cell_setting monoclinic
_symmetry_Int_Tables_number 14
_symmetry_space_group_name_Hall '-P 2ybc'
_symmetry_space_group_name_H-M 'P 1 21/c 1'
_atom_sites_solution_hydrogens difmap
_atom_sites_solution_primary direct
_atom_sites_solution_secondary difmap
_audit_creation_method SHELXL-97
_cell_angle_alpha 90.00
_cell_angle_beta 104.586(2)
_cell_angle_gamma 90.00
_cell_formula_units_Z 2
_cell_length_a 9.6091(11)
_cell_length_b 14.2555(15)
_cell_length_c 8.2715(9)
_cell_measurement_temperature 100(2)
_cell_volume 1096.5(2)
_computing_cell_refinement 'Bruker SAINT'
_computing_data_collection 'Bruker SMART'
_computing_data_reduction 'Bruker SAINT'
_computing_molecular_graphics 'PLATON (Spek, 1980-2005)'
_computing_publication_material 'SHELXL-97 (Sheldrick, 1997)'
_computing_structure_refinement 'SHELXL-97 (Sheldrick, 1997)'
_computing_structure_solution 'SHELXS-97 (Sheldrick, 1997)'
_diffrn_ambient_temperature 100(2)
_diffrn_measured_fraction_theta_full 1.000
_diffrn_measured_fraction_theta_max 1.000
_diffrn_measurement_device_type 'CCD area detector'
_diffrn_measurement_method 'phi and omega-scans'
_diffrn_radiation_monochromator graphite
_diffrn_radiation_probe x-ray
_diffrn_radiation_type MoK\a
_diffrn_radiation_wavelength 0.71073
_diffrn_reflns_av_R_equivalents 0.0812
_diffrn_reflns_av_sigmaI/netI 0.0692
_diffrn_reflns_limit_h_max 13
_diffrn_reflns_limit_h_min -13
_diffrn_reflns_limit_k_max 20
_diffrn_reflns_limit_k_min 0
_diffrn_reflns_limit_l_max 11
_diffrn_reflns_limit_l_min 0
_diffrn_reflns_number 26086
_diffrn_reflns_theta_full 30.50
_diffrn_reflns_theta_max 30.50
_diffrn_reflns_theta_min 2.19
_diffrn_source 'fine-focus sealed tube'
_exptl_absorpt_coefficient_mu 0.079
_exptl_absorpt_correction_T_max 0.8621
_exptl_absorpt_correction_T_min 0.7736
_exptl_absorpt_correction_type multi-scan
_exptl_absorpt_process_details SADABS
_exptl_crystal_colour red
_exptl_crystal_density_diffrn 1.345
_exptl_crystal_density_method 'not measured'
_exptl_crystal_description plate
_exptl_crystal_F_000 472
_exptl_crystal_size_max 0.25
_exptl_crystal_size_mid 0.20
_exptl_crystal_size_min 0.05
_refine_diff_density_max 0.419
_refine_diff_density_min -0.375
_refine_diff_density_rms 0.077
_refine_ls_abs_structure_details 'Flack H D (1983), Acta Cryst. A39, 876-881'
_refine_ls_extinction_method none
_refine_ls_goodness_of_fit_ref 0.873
_refine_ls_hydrogen_treatment refall
_refine_ls_matrix_type full
_refine_ls_number_parameters 214
_refine_ls_number_reflns 3347
_refine_ls_number_restraints 0
_refine_ls_restrained_S_all 0.873
_refine_ls_R_factor_all 0.1187
_refine_ls_R_factor_gt 0.0618
_refine_ls_shift/su_max 0.000
_refine_ls_shift/su_mean 0.000
_refine_ls_structure_factor_coef Fsqd
_refine_ls_weighting_details 'calc w=1/[\s^2^(Fo^2^)+(0.1160P)^2^+0.0000P] where P=(Fo^2^+2Fc^2^)/3'
_refine_ls_weighting_scheme calc
_refine_ls_wR_factor_gt 0.1558
_refine_ls_wR_factor_ref 0.1825
_reflns_number_gt 1661
_reflns_number_total 3347
_reflns_threshold_expression >2sigma(I)
_cod_data_source_file b811864g.txt
_cod_data_source_block 3
_cod_original_sg_symbol_H-M 'P 21/c'
_cod_database_code 7103485

loop_
_symmetry_equiv_pos_as_xyz
'x, y, z'
'-x, y+1/2, -z+1/2'
'-x, -y, -z'
'x, -y-1/2, z-1/2'

loop_
_atom_site_label
_atom_site_type_symbol
_atom_site_fract_x
_atom_site_fract_y
_atom_site_fract_z
_atom_site_U_iso_or_equiv
_atom_site_adp_type
_atom_site_occupancy
_atom_site_symmetry_multiplicity
_atom_site_calc_flag
_atom_site_refinement_flags
_atom_site_disorder_assembly
_atom_site_disorder_group
B1 B 0.3163(2) 0.11799(13) 0.3164(2) 0.0160(4) Uani 1 1 d . . .
C1 C 0.48351(18) 0.13199(11) 0.5982(2) 0.0140(4) Uani 1 1 d . . .
C2 C 0.40893(18) 0.05838(11) 0.65803(19) 0.0130(3) Uani 1 1 d . . .
C3 C 0.28863(19) 0.01491(11) 0.5486(2) 0.0151(4) Uani 1 1 d . . .
C4 C 0.60019(19) 0.17339(12) 0.7065(2) 0.0173(4) Uani 1 1 d . . .
C5 C 0.64497(19) 0.14415(12) 0.8726(2) 0.0159(4) Uani 1 1 d . . .
C6 C 0.57602(18) 0.07362(11) 0.93793(19) 0.0127(3) Uani 1 1 d . . .
C7 C 0.45413(18) 0.02906(11) 0.82791(19) 0.0123(3) Uani 1 1 d . . .
C8 C 0.21514(19) -0.05492(12) 0.6080(2) 0.0166(4) Uani 1 1 d . . .
C9 C 0.25961(19) -0.08268(12) 0.7748(2) 0.0159(4) Uani 1 1 d . . .
C10 C 0.62229(18) 0.04357(11) 1.11300(19) 0.0126(3) Uani 1 1 d . . .
C11 C 0.2633(2) 0.15122(12) 0.1308(2) 0.0164(4) Uani 1 1 d . . .
C12 C 0.1321(2) 0.09896(13) 0.0263(2) 0.0184(4) Uani 1 1 d . . .
C13 C 0.0834(2) 0.13141(13) -0.1553(2) 0.0215(4) Uani 1 1 d . . .
C14 C 0.0170(2) 0.22801(15) -0.1761(3) 0.0255(5) Uani 1 1 d . . .
H1 H 0.487(3) 0.2081(18) 0.405(3) 0.046(7) Uiso 1 1 d . . .
H2 H 0.175(2) 0.0062(16) 0.325(3) 0.034(6) Uiso 1 1 d . . .
H4 H 0.651(2) 0.2213(13) 0.661(2) 0.015(5) Uiso 1 1 d . . .
H5 H 0.729(2) 0.1768(14) 0.942(2) 0.015(5) Uiso 1 1 d . . .
H8 H 0.128(2) -0.0871(15) 0.533(3) 0.027(6) Uiso 1 1 d . . .
H9 H 0.202(2) -0.1321(15) 0.806(3) 0.028(6) Uiso 1 1 d . . .
H11A H 0.246(2) 0.2188(16) 0.133(2) 0.030(6) Uiso 1 1 d . . .
H12A H 0.052(2) 0.1082(13) 0.085(2) 0.013(5) Uiso 1 1 d . . .
H13A H 0.018(3) 0.0853(18) -0.217(3) 0.040(7) Uiso 1 1 d . . .
H14A H -0.070(3) 0.2307(16) -0.128(3) 0.039(6) Uiso 1 1 d . . .
H1B H 0.342(2) 0.1493(14) 0.076(2) 0.022(5) Uiso 1 1 d . . .
H12B H 0.155(2) 0.0328(14) 0.021(2) 0.019(5) Uiso 1 1 d . . .
H13B H 0.170(3) 0.1302(17) -0.207(3) 0.043(7) Uiso 1 1 d . . .
H14B H -0.023(2) 0.2478(14) -0.298(2) 0.024(5) Uiso 1 1 d . . .
H14C H 0.085(3) 0.2759(17) -0.112(3) 0.036(6) Uiso 1 1 d . . .
N1 N 0.43559(16) 0.15964(10) 0.43211(17) 0.0163(3) Uani 1 1 d . . .
N2 N 0.24705(17) 0.04528(10) 0.38277(18) 0.0170(3) Uani 1 1 d . . .

loop_
_atom_site_aniso_label
_atom_site_aniso_U_11
_atom_site_aniso_U_22
_atom_site_aniso_U_33
_atom_site_aniso_U_23
_atom_site_aniso_U_13
_atom_site_aniso_U_12
B1 0.0180(10) 0.0155(9) 0.0151(9) 0.0001(7) 0.0053(8) 0.0019(7)
C1 0.0177(9) 0.0125(8) 0.0118(8) 0.0008(6) 0.0038(6) 0.0010(6)
C2 0.0139(8) 0.0143(8) 0.0116(7) -0.0007(6) 0.0049(6) -0.0001(6)
C3 0.0177(9) 0.0134(8) 0.0129(8) -0.0007(6) 0.0016(6) 0.0007(6)
C4 0.0205(9) 0.0150(8) 0.0166(8) 0.0015(6) 0.0053(7) -0.0039(7)
C5 0.0174(9) 0.0141(8) 0.0156(8) -0.0010(6) 0.0031(7) -0.0039(7)
C6 0.0149(8) 0.0121(8) 0.0109(7) -0.0003(6) 0.0030(6) 0.0000(6)
C7 0.0152(8) 0.0095(7) 0.0124(8) -0.0008(6) 0.0039(6) 0.0006(6)
C8 0.0169(9) 0.0167(8) 0.0148(8) -0.0008(6) 0.0014(7) -0.0037(7)
C9 0.0191(9) 0.0129(8) 0.0156(8) 0.0008(6) 0.0039(7) -0.0033(6)
C10 0.0138(8) 0.0109(8) 0.0132(8) -0.0004(6) 0.0034(6) -0.0003(6)
C11 0.0179(9) 0.0161(8) 0.0158(8) 0.0017(6) 0.0051(7) -0.0013(7)
C12 0.0215(9) 0.0166(8) 0.0160(8) 0.0010(7) 0.0027(7) 0.0002(7)
C13 0.0260(10) 0.0206(9) 0.0156(9) 0.0027(7) 0.0010(7) -0.0001(8)
C14 0.0235(11) 0.0280(11) 0.0243(10) 0.0109(8) 0.0048(8) 0.0054(8)
N1 0.0185(8) 0.0156(7) 0.0137(7) 0.0018(5) 0.0019(6) -0.0026(6)
N2 0.0203(8) 0.0161(7) 0.0129(7) 0.0013(6) 0.0012(6) -0.0037(6)

loop_
_atom_type_symbol
_atom_type_description
_atom_type_scat_dispersion_real
_atom_type_scat_dispersion_imag
_atom_type_scat_source
C C 0.0033 0.0016 'International Tables Vol C Tables 4.2.6.8 and 6.1.1.4'
H H 0.0000 0.0000 'International Tables Vol C Tables 4.2.6.8 and 6.1.1.4'
B B 0.0013 0.0007 'International Tables Vol C Tables 4.2.6.8 and 6.1.1.4'
N N 0.0061 0.0033 'International Tables Vol C Tables 4.2.6.8 and 6.1.1.4'

loop_
_geom_angle_atom_site_label_1
_geom_angle_atom_site_label_2
_geom_angle_atom_site_label_3
_geom_angle
_geom_angle_site_symmetry_1
_geom_angle_site_symmetry_3
_geom_angle_publ_flag
N2 B1 N1 114.96(16) . . ?
N2 B1 C11 122.25(16) . . ?
N1 B1 C11 122.78(16) . . ?
C4 C1 N1 122.19(16) . . ?
C4 C1 C2 119.10(15) . . ?
N1 C1 C2 118.71(15) . . ?
C3 C2 C7 119.89(15) . . ?
C3 C2 C1 119.94(14) . . ?
C7 C2 C1 120.17(15) . . ?
C8 C3 N2 121.84(15) . . ?
C8 C3 C2 119.68(15) . . ?
N2 C3 C2 118.47(15) . . ?
C1 C4 C5 120.67(16) . . ?
C1 C4 H4 117.0(11) . . ?
C5 C4 H4 122.3(11) . . ?
C6 C5 C4 122.75(16) . . ?
C6 C5 H5 121.1(11) . . ?
C4 C5 H5 116.1(11) . . ?
C5 C6 C7 117.83(15) . . ?
C5 C6 C10 122.71(15) . . ?
C7 C6 C10 119.45(14) . . ?
C2 C7 C10 119.73(14) . 3_657 ?
C2 C7 C6 119.48(15) . . ?
C10 C7 C6 120.79(14) 3_657 . ?
C3 C8 C9 120.01(16) . . ?
C3 C8 H8 121.7(12) . . ?
C9 C8 H8 118.3(12) . . ?
C10 C9 C8 122.81(16) 3_657 . ?
C10 C9 H9 122.7(13) 3_657 . ?
C8 C9 H9 114.5(13) . . ?
C9 C10 C7 117.87(14) 3_657 3_657 ?
C9 C10 C6 122.37(15) 3_657 . ?
C7 C10 C6 119.75(14) 3_657 . ?
C12 C11 B1 115.17(15) . . ?
C12 C11 H11A 111.6(12) . . ?
B1 C11 H11A 106.9(12) . . ?
C12 C11 H1B 110.5(12) . . ?
B1 C11 H1B 110.3(12) . . ?
H11A C11 H1B 101.5(17) . . ?
C13 C12 C11 114.35(16) . . ?
C13 C12 H12A 110.4(10) . . ?
C11 C12 H12A 106.4(10) . . ?
C13 C12 H12B 105.3(11) . . ?
C11 C12 H12B 109.4(12) . . ?
H12A C12 H12B 111.1(16) . . ?
C14 C13 C12 113.85(17) . . ?
C14 C13 H13A 111.1(15) . . ?
C12 C13 H13A 108.2(14) . . ?
C14 C13 H13B 109.3(13) . . ?
C12 C13 H13B 109.1(13) . . ?
H13A C13 H13B 104.8(19) . . ?
C13 C14 H14A 110.9(13) . . ?
C13 C14 H14B 114.0(12) . . ?
H14A C14 H14B 103.6(17) . . ?
C13 C14 H14C 111.4(13) . . ?
H14A C14 H14C 104.7(18) . . ?
H14B C14 H14C 111.7(17) . . ?
C1 N1 B1 123.74(15) . . ?
C1 N1 H1 113.1(15) . . ?
B1 N1 H1 123.2(15) . . ?
C3 N2 B1 124.16(15) . . ?
C3 N2 H2 108.4(14) . . ?
B1 N2 H2 127.1(14) . . ?

loop_
_geom_bond_atom_site_label_1
_geom_bond_atom_site_label_2
_geom_bond_distance
_geom_bond_site_symmetry_2
_geom_bond_publ_flag
B1 N2 1.415(2) . ?
B1 N1 1.424(2) . ?
B1 C11 1.564(3) . ?
C1 C4 1.379(2) . ?
C1 N1 1.391(2) . ?
C1 C2 1.428(2) . ?
C2 C3 1.419(2) . ?
C2 C7 1.425(2) . ?
C3 C8 1.381(2) . ?
C3 N2 1.397(2) . ?
C4 C5 1.396(2) . ?
C4 H4 0.969(19) . ?
C5 C6 1.386(2) . ?
C5 H5 0.980(19) . ?
C6 C7 1.438(2) . ?
C6 C10 1.468(2) . ?
C7 C10 1.425(2) 3_657 ?
C8 C9 1.395(2) . ?
C8 H8 1.02(2) . ?
C9 C10 1.389(2) 3_657 ?
C9 H9 0.97(2) . ?
C10 C9 1.389(2) 3_657 ?
C10 C7 1.425(2) 3_657 ?
C11 C12 1.531(2) . ?
C11 H11A 0.98(2) . ?
C11 H1B 0.98(2) . ?
C12 C13 1.528(2) . ?
C12 H12A 1.011(19) . ?
C12 H12B 0.973(19) . ?
C13 C14 1.509(3) . ?
C13 H13A 0.96(3) . ?
C13 H13B 1.02(3) . ?
C14 H14A 1.01(2) . ?
C14 H14B 1.02(2) . ?
C14 H14C 1.00(2) . ?
N1 H1 0.91(3) . ?
N2 H2 0.92(2) . ?

loop_
_geom_torsion_atom_site_label_1
_geom_torsion_atom_site_label_2
_geom_torsion_atom_site_label_3
_geom_torsion_atom_site_label_4
_geom_torsion
_geom_torsion_site_symmetry_1
_geom_torsion_site_symmetry_2
_geom_torsion_site_symmetry_3
_geom_torsion_site_symmetry_4
_geom_torsion_publ_flag
C4 C1 C2 C3 179.99(16) . . . . ?
N1 C1 C2 C3 0.1(2) . . . . ?
C4 C1 C2 C7 0.6(2) . . . . ?
N1 C1 C2 C7 -179.28(15) . . . . ?
C7 C2 C3 C8 0.7(2) . . . . ?
C1 C2 C3 C8 -178.68(16) . . . . ?
C7 C2 C3 N2 179.99(15) . . . . ?
C1 C2 C3 N2 0.6(2) . . . . ?
N1 C1 C4 C5 179.72(16) . . . . ?
C2 C1 C4 C5 -0.2(3) . . . . ?
C1 C4 C5 C6 -0.4(3) . . . . ?
C4 C5 C6 C7 0.4(3) . . . . ?
C4 C5 C6 C10 -179.37(16) . . . . ?
C3 C2 C7 C10 -0.3(2) . . . 3_657 ?
C1 C2 C7 C10 179.12(15) . . . 3_657 ?
C3 C2 C7 C6 -179.91(15) . . . . ?
C1 C2 C7 C6 -0.5(2) . . . . ?
C5 C6 C7 C2 0.0(2) . . . . ?
C10 C6 C7 C2 179.84(15) . . . . ?
C5 C6 C7 C10 -179.63(15) . . . 3_657 ?
C10 C6 C7 C10 0.2(3) . . . 3_657 ?
N2 C3 C8 C9 -179.52(16) . . . . ?
C2 C3 C8 C9 -0.2(3) . . . . ?
C3 C8 C9 C10 -0.7(3) . . . 3_657 ?
C5 C6 C10 C9 -1.2(3) . . . 3_657 ?
C7 C6 C10 C9 179.01(16) . . . 3_657 ?
C5 C6 C10 C7 179.62(16) . . . 3_657 ?
C7 C6 C10 C7 -0.2(3) . . . 3_657 ?
N2 B1 C11 C12 -0.4(3) . . . . ?
N1 B1 C11 C12 -179.08(17) . . . . ?
B1 C11 C12 C13 -179.09(17) . . . . ?
C11 C12 C13 C14 -70.2(2) . . . . ?
C4 C1 N1 B1 179.45(17) . . . . ?
C2 C1 N1 B1 -0.7(3) . . . . ?
N2 B1 N1 C1 0.5(3) . . . . ?
C11 B1 N1 C1 179.19(17) . . . . ?
C8 C3 N2 B1 178.44(17) . . . . ?
C2 C3 N2 B1 -0.8(3) . . . . ?
N1 B1 N2 C3 0.3(3) . . . . ?
C11 B1 N2 C3 -178.43(16) . . . . ?
